data_7213876
loop_
_publ_author_name
'Ding, Caixia'
'Rui, Xing'
'Wang, Cheng'
'Xie, Yongshu'

_publ_section_title
;
 Coordination polymers of a multipyridyl and pyrazolyl ligand with
 conformational flexibility: syntheses, structures and luminescence
;
_journal_issue 6
_journal_name_full CrystEngComm
_journal_page_first 1010
_journal_paper_doi 10.1039/c3ce42147c
_journal_volume 16
_journal_year 2014
_chemical_formula_sum 'C64 H48 Cl3 Cu2 N23 O12'
_chemical_formula_weight 1564.68
_chemical_name_systematic
; 
 ? 
;
_space_group_IT_number 15
_symmetry_cell_setting monoclinic
_symmetry_space_group_name_Hall '-C 2yc'
_symmetry_space_group_name_H-M 'C 1 2/c 1'
_atom_sites_solution_hydrogens geom
_atom_sites_solution_primary direct
_atom_sites_solution_secondary difmap
_audit_creation_method SHELXL-97
_cell_angle_alpha 90.00
_cell_angle_beta 99.831(2)
_cell_angle_gamma 90.00
_cell_formula_units_Z 4
_cell_length_a 34.166(3)
_cell_length_b 8.5280(9)
_cell_length_c 24.721(2)
_cell_measurement_reflns_used 5478
_cell_measurement_temperature 293(2)
_cell_measurement_theta_max 25.05
_cell_measurement_theta_min 2.42
_cell_volume 7097.1(11)
_computing_cell_refinement 'Bruker FRAMBO'
_computing_data_collection 'Bruker FRAMBO'
_computing_data_reduction 'Bruker SAINT'
_computing_molecular_graphics 'Bruker SHELXTL'
_computing_publication_material 'Bruker SHELXTL'
_computing_structure_refinement 'SHELXL-97 (Sheldrick, 1997)'
_computing_structure_solution 'SHELXS-97 (Sheldrick, 1990)'
_diffrn_ambient_temperature 293(2)
_diffrn_measured_fraction_theta_full 0.994
_diffrn_measured_fraction_theta_max 0.994
_diffrn_measurement_device_type 'multiwire proportional'
_diffrn_measurement_method 'phi and omega scans'
_diffrn_radiation_monochromator graphite
_diffrn_radiation_source 'fine-focus sealed tube'
_diffrn_radiation_type MoK\a
_diffrn_radiation_wavelength 0.71073
_diffrn_reflns_av_R_equivalents 0.0404
_diffrn_reflns_av_sigmaI/netI 0.0464
_diffrn_reflns_limit_h_max 40
_diffrn_reflns_limit_h_min -37
_diffrn_reflns_limit_k_max 10
_diffrn_reflns_limit_k_min -10
_diffrn_reflns_limit_l_max 29
_diffrn_reflns_limit_l_min -27
_diffrn_reflns_number 20147
_diffrn_reflns_theta_full 25.02
_diffrn_reflns_theta_max 25.02
_diffrn_reflns_theta_min 1.21
_exptl_absorpt_coefficient_mu 0.789
_exptl_absorpt_correction_T_max 0.9044
_exptl_absorpt_correction_T_min 0.8271
_exptl_absorpt_correction_type multi-scan
_exptl_absorpt_process_details sadabs
_exptl_crystal_density_diffrn 1.464
_exptl_crystal_density_method 'not measured'
_exptl_crystal_F_000 3192
_exptl_crystal_size_max 0.25
_exptl_crystal_size_mid 0.15
_exptl_crystal_size_min 0.13
_refine_diff_density_max 1.523
_refine_diff_density_min -1.108
_refine_diff_density_rms 0.090
_refine_ls_extinction_method none
_refine_ls_goodness_of_fit_ref 1.072
_refine_ls_hydrogen_treatment constr
_refine_ls_matrix_type full
_refine_ls_number_parameters 559
_refine_ls_number_reflns 6228
_refine_ls_number_restraints 0
_refine_ls_restrained_S_all 1.072
_refine_ls_R_factor_all 0.0726
_refine_ls_R_factor_gt 0.0582
_refine_ls_shift/su_max 0.001
_refine_ls_shift/su_mean 0.000
_refine_ls_structure_factor_coef Fsqd
_refine_ls_weighting_details 'calc w=1/[\s^2^(Fo^2^)+(0.1196P)^2^+7.7541P] where P=(Fo^2^+2Fc^2^)/3'
_refine_ls_weighting_scheme calc
_refine_ls_wR_factor_gt 0.1777
_refine_ls_wR_factor_ref 0.1882
_reflns_number_gt 4804
_reflns_number_total 6228
_reflns_threshold_expression >2sigma(I)
_cod_data_source_file c3ce42147c.txt
_cod_data_source_block c2
_cod_depositor_comments
;
The following automatic conversions were performed:

'_symmetry_cell_setting' value 'Monoclinic' changed to 'monoclinic'
according to
/usr/data/users/saulius/automatic-downloads/current/RSC/lib/dictionaries/cif_core.dic
dictionary named 'cif_core.dic' version 2.4.2 from 2011-04-26.

Automatic conversion script
Id: cif_fix_values 2281 2013-09-26 08:29:07Z andrius 
;
_cod_original_cell_volume 7096.9(12)
_cod_original_sg_symbol_H-M C2/c
_cod_database_code 7213876

loop_
_symmetry_equiv_pos_as_xyz
'x, y, z'
'-x, y, -z+1/2'
'x+1/2, y+1/2, z'
'-x+1/2, y+1/2, -z+1/2'
'-x, -y, -z'
'x, -y, z-1/2'
'-x+1/2, -y+1/2, -z'
'x+1/2, -y+1/2, z-1/2'

loop_
_atom_site_label
_atom_site_type_symbol
_atom_site_fract_x
_atom_site_fract_y
_atom_site_fract_z
_atom_site_U_iso_or_equiv
_atom_site_adp_type
_atom_site_occupancy
_atom_site_symmetry_multiplicity
_atom_site_calc_flag
_atom_site_refinement_flags
_atom_site_disorder_assembly
_atom_site_disorder_group
Cu1 Cu 0.571356(13) 0.16805(5) 0.58057(2) 0.0364(2) Uani 1 1 d . . .
Cl1 Cl 0.73809(4) 0.52618(14) 0.59509(5) 0.0540(3) Uani 1 1 d . . .
Cl2 Cl 0.4884(5) 0.773(2) 0.7332(6) 0.091(5) Uani 0.287(13) 1 d P . 1
Cl2' Cl 0.4682(7) 0.836(2) 0.7164(8) 0.087(5) Uani 0.213(13) 1 d P . 2
N1 N 0.52300(10) 0.2432(4) 0.60752(14) 0.0416(8) Uani 1 1 d . . .
N2 N 0.56915(9) 0.3782(4) 0.54692(12) 0.0319(7) Uani 1 1 d . . .
N3 N 0.58017(9) -0.0417(4) 0.61386(13) 0.0363(7) Uani 1 1 d . . .
N4 N 0.61911(9) 0.1130(3) 0.54925(12) 0.0306(7) Uani 1 1 d . . .
N5 N 0.51951(10) 0.4013(4) 0.59934(14) 0.0410(8) Uani 1 1 d . . .
N6 N 0.61436(9) -0.1053(4) 0.60241(12) 0.0326(7) Uani 1 1 d . . .
N7 N 0.62020(10) 0.3409(4) 0.49293(13) 0.0386(8) Uani 1 1 d . . .
N8 N 0.60719(11) 0.7193(4) 0.16514(14) 0.0450(8) Uani 1 1 d . . .
N9 N 0.80462(13) 0.4948(7) 0.3144(2) 0.0724(13) Uani 1 1 d . . .
N10 N 0.68117(11) 0.5554(5) 0.30804(14) 0.0514(10) Uani 1 1 d . . .
N13 N 0.5000 0.0000 0.5000 0.086(2) Uani 1 2 d S . .
N14 N 0.53047(15) 0.0721(6) 0.4909(3) 0.091(2) Uani 1 1 d . . .
O1 O 0.74735(15) 0.6586(5) 0.5654(2) 0.1022(17) Uani 1 1 d . A .
O2 O 0.69603(14) 0.5325(7) 0.5936(2) 0.090(2) Uani 0.942(12) 1 d P A 1
O3 O 0.7567(3) 0.5154(10) 0.6500(3) 0.146(3) Uani 0.942(12) 1 d P A 1
O4 O 0.74685(19) 0.3901(5) 0.5669(2) 0.086(2) Uani 0.942(12) 1 d P A 1
O5 O 0.478(3) 0.793(10) 0.675(4) 0.105(18) Uani 0.287(13) 1 d P . 1
O6 O 0.5000 0.93(13) 0.7500 0.15(10) Uani 0.57(3) 2 d SP . 1
O7 O 0.5230(12) 0.677(8) 0.744(6) 0.112(14) Uani 0.287(13) 1 d P . 1
O8 O 0.457(5) 0.696(15) 0.751(7) 0.11(3) Uani 0.287(13) 1 d P . 1
O2' O 0.772(3) 0.430(10) 0.606(4) 0.09(3) Uani 0.058(12) 1 d P A 2
O3' O 0.707(2) 0.443(9) 0.564(3) 0.08(3) Uani 0.058(12) 1 d P A 2
O4' O 0.727(3) 0.576(10) 0.644(4) 0.09(3) Uani 0.058(12) 1 d P A 2
O5' O 0.477(3) 0.826(13) 0.663(6) 0.084(19) Uani 0.213(13) 1 d P . 2
O6' O 0.5000 0.91(18) 0.7500 0.15(8) Uani 0.43(3) 2 d SP . 2
O7' O 0.4327(9) 0.930(4) 0.7114(12) 0.130(14) Uani 0.213(13) 1 d P . 2
O8' O 0.460(6) 0.684(18) 0.734(4) 0.10(3) Uani 0.213(13) 1 d P . 2
C1 C 0.78469(16) 0.6133(8) 0.2875(2) 0.0663(14) Uani 1 1 d . . .
H1 H 0.7992 0.6849 0.2691 0.080 Uiso 1 1 calc R . .
C2 C 0.74433(14) 0.6404(6) 0.28420(19) 0.0532(11) Uani 1 1 d . . .
H2 H 0.7319 0.7286 0.2650 0.064 Uiso 1 1 calc R . .
C3 C 0.72278(12) 0.5340(5) 0.30991(16) 0.0436(10) Uani 1 1 d . . .
C4 C 0.74243(14) 0.4101(6) 0.33788(19) 0.0514(11) Uani 1 1 d . . .
H4 H 0.7285 0.3353 0.3558 0.062 Uiso 1 1 calc R . .
C5 C 0.78275(16) 0.3968(7) 0.3393(2) 0.0622(13) Uani 1 1 d . . .
H5 H 0.7960 0.3119 0.3595 0.075 Uiso 1 1 calc R . .
C6 C 0.65656(12) 0.6076(6) 0.26013(17) 0.0457(10) Uani 1 1 d . . .
C7 C 0.66540(11) 0.5799(5) 0.20852(15) 0.0363(8) Uani 1 1 d . . .
H7 H 0.6885 0.5224 0.2042 0.044 Uiso 1 1 calc R . .
C8 C 0.63991(11) 0.6379(5) 0.16312(16) 0.0356(8) Uani 1 1 d . . .
H8 H 0.6464 0.6175 0.1279 0.043 Uiso 1 1 calc R . .
C9 C 0.59903(16) 0.7452(8) 0.21587(19) 0.0681(16) Uani 1 1 d . . .
H9 H 0.5760 0.8047 0.2190 0.082 Uiso 1 1 calc R . .
C10 C 0.62204(15) 0.6908(7) 0.2633(2) 0.0667(16) Uani 1 1 d . . .
H10 H 0.6144 0.7100 0.2979 0.080 Uiso 1 1 calc R . .
C11 C 0.66467(13) 0.5079(5) 0.35471(17) 0.0464(10) Uani 1 1 d . . .
C12 C 0.63165(14) 0.4104(7) 0.34829(18) 0.0552(12) Uani 1 1 d . . .
H12 H 0.6191 0.3806 0.3125 0.066 Uiso 1 1 calc R . .
C13 C 0.68233(13) 0.5552(5) 0.40681(18) 0.0469(10) Uani 1 1 d . . .
H13 H 0.7042 0.6256 0.4112 0.056 Uiso 1 1 calc R . .
C14 C 0.59086(12) 0.4340(4) 0.51071(15) 0.0364(8) Uani 1 1 d . . .
C15 C 0.58467(14) 0.5883(5) 0.49006(18) 0.0474(10) Uani 1 1 d . . .
H15 H 0.6002 0.6283 0.4648 0.057 Uiso 1 1 calc R . .
C16 C 0.55607(14) 0.6792(5) 0.50696(19) 0.0496(11) Uani 1 1 d . . .
H16 H 0.5518 0.7830 0.4933 0.059 Uiso 1 1 calc R . .
C17 C 0.53305(13) 0.6219(5) 0.54399(18) 0.0468(10) Uani 1 1 d . . .
H17 H 0.5128 0.6831 0.5557 0.056 Uiso 1 1 calc R . .
C18 C 0.54127(11) 0.4719(4) 0.56245(16) 0.0361(8) Uani 1 1 d . . .
C19 C 0.63644(12) 0.1971(4) 0.51328(16) 0.0362(8) Uani 1 1 d . . .
C20 C 0.67061(13) 0.1409(5) 0.49542(19) 0.0491(11) Uani 1 1 d . . .
H20 H 0.6830 0.2009 0.4707 0.059 Uiso 1 1 calc R . .
C21 C 0.68608(14) -0.0024(6) 0.5142(2) 0.0534(12) Uani 1 1 d . . .
H21 H 0.7095 -0.0404 0.5027 0.064 Uiso 1 1 calc R . .
C22 C 0.66787(13) -0.0908(5) 0.54939(18) 0.0461(10) Uani 1 1 d . . .
H22 H 0.6776 -0.1914 0.5616 0.055 Uiso 1 1 calc R . .
C23 C 0.63488(11) -0.0264(4) 0.56603(15) 0.0330(8) Uani 1 1 d . . .
C24 C 0.62393(13) -0.2382(5) 0.63217(17) 0.0428(9) Uani 1 1 d . . .
H24 H 0.6466 -0.3024 0.6318 0.051 Uiso 1 1 calc R . .
C25 C 0.59457(14) -0.2615(5) 0.66268(18) 0.0491(11) Uani 1 1 d . . .
H25 H 0.5924 -0.3459 0.6871 0.059 Uiso 1 1 calc R . .
C26 C 0.56840(13) -0.1357(5) 0.65053(18) 0.0448(10) Uani 1 1 d . . .
H26 H 0.5453 -0.1198 0.6664 0.054 Uiso 1 1 calc R . .
C27 C 0.49853(14) 0.2060(6) 0.6426(2) 0.0593(13) Uani 1 1 d . . .
H27 H 0.4944 0.1036 0.6556 0.071 Uiso 1 1 calc R . .
C28 C 0.47992(18) 0.3444(7) 0.6570(3) 0.0738(16) Uani 1 1 d . . .
H28 H 0.4614 0.3523 0.6816 0.089 Uiso 1 1 calc R . .
C29 C 0.49351(15) 0.4637(6) 0.6290(2) 0.0621(13) Uani 1 1 d . . .
H29 H 0.4862 0.5710 0.6300 0.074 Uiso 1 1 calc R . .
C30 C 0.63561(12) 0.4013(5) 0.44551(16) 0.0398(9) Uani 1 1 d . . .
C31 C 0.61683(14) 0.3562(6) 0.39359(18) 0.0501(11) Uani 1 1 d . . .
H31 H 0.5942 0.2895 0.3892 0.060 Uiso 1 1 calc R . .
C32 C 0.66827(13) 0.5003(5) 0.45226(17) 0.0457(10) Uani 1 1 d . . .
H32 H 0.6809 0.5301 0.4880 0.055 Uiso 1 1 calc R . .

loop_
_atom_site_aniso_label
_atom_site_aniso_U_11
_atom_site_aniso_U_22
_atom_site_aniso_U_33
_atom_site_aniso_U_23
_atom_site_aniso_U_13
_atom_site_aniso_U_12
Cu1 0.0370(3) 0.0298(3) 0.0463(3) 0.00546(19) 0.0179(2) 0.00763(18)
Cl1 0.0587(7) 0.0517(6) 0.0533(7) 0.0011(5) 0.0141(5) 0.0079(5)
Cl2 0.097(12) 0.102(7) 0.090(9) -0.036(6) 0.059(7) -0.041(8)
Cl2' 0.108(11) 0.082(8) 0.086(8) -0.036(6) 0.057(8) -0.040(7)
N1 0.0363(18) 0.0410(19) 0.050(2) -0.0025(15) 0.0140(15) 0.0037(15)
N2 0.0331(16) 0.0306(15) 0.0314(16) -0.0019(13) 0.0039(13) 0.0046(13)
N3 0.0382(18) 0.0315(16) 0.0416(19) 0.0021(14) 0.0134(14) 0.0023(13)
N4 0.0331(16) 0.0286(15) 0.0308(16) 0.0007(12) 0.0073(12) 0.0054(13)
N5 0.0353(17) 0.0406(18) 0.048(2) -0.0086(15) 0.0098(15) 0.0083(14)
N6 0.0340(16) 0.0293(15) 0.0353(17) 0.0033(13) 0.0084(13) 0.0045(13)
N7 0.0445(19) 0.0392(18) 0.0345(18) 0.0109(13) 0.0140(14) 0.0080(14)
N8 0.045(2) 0.055(2) 0.0345(19) 0.0092(16) 0.0073(15) 0.0108(17)
N9 0.043(2) 0.104(4) 0.070(3) -0.015(3) 0.009(2) -0.003(3)
N10 0.042(2) 0.076(3) 0.0370(19) 0.0252(18) 0.0098(15) 0.0073(18)
N13 0.099(6) 0.062(4) 0.085(5) -0.022(4) -0.017(4) 0.030(5)
N14 0.055(3) 0.059(3) 0.147(5) -0.045(3) -0.021(3) 0.004(2)
O1 0.094(3) 0.065(3) 0.162(5) 0.018(3) 0.063(3) -0.010(2)
O2 0.072(3) 0.099(4) 0.112(5) 0.030(4) 0.051(3) 0.014(3)
O3 0.167(7) 0.157(6) 0.089(4) -0.023(4) -0.049(4) 0.044(6)
O4 0.111(5) 0.063(3) 0.091(4) -0.009(2) 0.038(4) 0.015(3)
O5 0.12(3) 0.11(5) 0.10(4) -0.02(3) 0.06(2) -0.01(3)
O6 0.18(16) 0.14(18) 0.14(7) 0.000 0.02(4) 0.000
O7 0.12(4) 0.12(2) 0.11(3) -0.01(3) 0.04(4) -0.03(3)
O8 0.12(6) 0.13(4) 0.11(5) -0.02(4) 0.07(5) -0.02(4)
O2' 0.09(6) 0.08(5) 0.10(8) 0.01(5) 0.03(5) 0.03(5)
O3' 0.08(6) 0.07(5) 0.08(5) 0.01(4) 0.02(4) 0.00(4)
O4' 0.10(7) 0.08(5) 0.09(6) 0.00(4) 0.05(5) 0.01(5)
O5' 0.09(3) 0.07(3) 0.11(5) -0.01(2) 0.07(3) -0.02(2)
O6' 0.16(19) 0.1(3) 0.14(10) 0.000 0.02(6) 0.000
O7' 0.13(2) 0.14(3) 0.14(2) -0.060(19) 0.083(19) -0.005(19)
O8' 0.11(6) 0.12(4) 0.10(5) -0.02(4) 0.05(5) -0.01(4)
C1 0.051(3) 0.091(4) 0.057(3) 0.002(3) 0.006(2) -0.018(3)
C2 0.044(3) 0.068(3) 0.045(3) 0.008(2) 0.0018(19) -0.009(2)
C3 0.040(2) 0.060(3) 0.031(2) 0.0038(18) 0.0055(16) 0.0025(19)
C4 0.051(3) 0.056(3) 0.048(3) 0.004(2) 0.011(2) 0.008(2)
C5 0.055(3) 0.071(3) 0.057(3) -0.010(3) 0.000(2) 0.020(3)
C6 0.041(2) 0.063(3) 0.034(2) 0.0149(19) 0.0078(17) 0.005(2)
C7 0.0320(19) 0.041(2) 0.036(2) 0.0047(16) 0.0053(16) 0.0001(16)
C8 0.036(2) 0.039(2) 0.031(2) 0.0009(16) 0.0052(15) -0.0025(16)
C9 0.061(3) 0.105(4) 0.041(3) 0.016(3) 0.017(2) 0.037(3)
C10 0.060(3) 0.107(4) 0.036(2) 0.019(3) 0.018(2) 0.035(3)
C11 0.044(2) 0.061(3) 0.036(2) 0.0167(19) 0.0107(18) 0.004(2)
C12 0.047(3) 0.082(3) 0.034(2) 0.012(2) 0.0016(19) -0.006(2)
C13 0.043(2) 0.052(2) 0.045(2) 0.016(2) 0.0050(18) -0.0042(19)
C14 0.041(2) 0.0351(19) 0.032(2) 0.0017(16) 0.0022(16) 0.0052(16)
C15 0.054(3) 0.039(2) 0.048(3) 0.0092(18) 0.009(2) 0.0070(19)
C16 0.057(3) 0.033(2) 0.055(3) 0.0056(18) 0.000(2) 0.0095(19)
C17 0.049(2) 0.037(2) 0.051(3) -0.0061(19) -0.001(2) 0.0135(19)
C18 0.037(2) 0.034(2) 0.035(2) -0.0074(16) 0.0000(16) 0.0042(16)
C19 0.041(2) 0.037(2) 0.032(2) 0.0051(16) 0.0114(16) 0.0069(16)
C20 0.048(3) 0.056(3) 0.050(3) 0.015(2) 0.026(2) 0.015(2)
C21 0.049(3) 0.060(3) 0.058(3) 0.012(2) 0.028(2) 0.021(2)
C22 0.051(3) 0.041(2) 0.049(2) 0.0122(19) 0.018(2) 0.0207(19)
C23 0.036(2) 0.0332(19) 0.0301(19) 0.0038(15) 0.0064(15) 0.0051(15)
C24 0.045(2) 0.039(2) 0.045(2) 0.0110(18) 0.0076(18) 0.0044(18)
C25 0.059(3) 0.039(2) 0.052(3) 0.015(2) 0.017(2) 0.001(2)
C26 0.047(2) 0.043(2) 0.047(2) 0.0070(18) 0.0189(19) 0.0008(19)
C27 0.048(3) 0.064(3) 0.073(3) 0.002(3) 0.032(2) 0.003(2)
C28 0.067(4) 0.077(4) 0.089(4) 0.002(3) 0.046(3) 0.014(3)
C29 0.057(3) 0.062(3) 0.073(3) -0.011(3) 0.027(3) 0.019(2)
C30 0.044(2) 0.044(2) 0.032(2) 0.0130(17) 0.0108(17) 0.0044(18)
C31 0.046(2) 0.064(3) 0.039(2) 0.009(2) 0.0052(19) -0.006(2)
C32 0.048(2) 0.052(2) 0.036(2) 0.0074(18) 0.0037(18) -0.004(2)

loop_
_atom_type_symbol
_atom_type_description
_atom_type_scat_dispersion_real
_atom_type_scat_dispersion_imag
_atom_type_scat_source
C C 0.0033 0.0016 'International Tables Vol C Tables 4.2.6.8 and 6.1.1.4'
H H 0.0000 0.0000 'International Tables Vol C Tables 4.2.6.8 and 6.1.1.4'
N N 0.0061 0.0033 'International Tables Vol C Tables 4.2.6.8 and 6.1.1.4'
O O 0.0106 0.0060 'International Tables Vol C Tables 4.2.6.8 and 6.1.1.4'
Cl Cl 0.1484 0.1585 'International Tables Vol C Tables 4.2.6.8 and 6.1.1.4'
Cu Cu 0.3201 1.2651 'International Tables Vol C Tables 4.2.6.8 and 6.1.1.4'

loop_
_geom_angle_atom_site_label_1
_geom_angle_atom_site_label_2
_geom_angle_atom_site_label_3
_geom_angle
_geom_angle_site_symmetry_1
_geom_angle_site_symmetry_3
N3 Cu1 N2 173.39(13) . .
N3 Cu1 N4 82.56(12) . .
N2 Cu1 N4 91.45(12) . .
N3 Cu1 N1 103.22(14) . .
N2 Cu1 N1 82.79(13) . .
N4 Cu1 N1 174.20(13) . .
N3 Cu1 N8 88.91(13) . 6_566
N2 Cu1 N8 88.92(13) . 6_566
N4 Cu1 N8 95.88(12) . 6_566
N1 Cu1 N8 84.83(13) . 6_566
N3 Cu1 N14 95.39(17) . .
N2 Cu1 N14 87.07(16) . .
N4 Cu1 N14 87.10(16) . .
N1 Cu1 N14 91.82(16) . .
N8 Cu1 N14 175.07(14) 6_566 .
O4' Cl1 O3' 109(5) . .
O4' Cl1 O2' 111(6) . .
O3' Cl1 O2' 109(5) . .
O4' Cl1 O3 48(4) . .
O3' Cl1 O3 133(3) . .
O2' Cl1 O3 64(4) . .
O4' Cl1 O1 109(3) . .
O3' Cl1 O1 110(3) . .
O2' Cl1 O1 108(4) . .
O3 Cl1 O1 116.8(4) . .
O4' Cl1 O4 142(3) . .
O3' Cl1 O4 61(4) . .
O2' Cl1 O4 51(5) . .
O3 Cl1 O4 109.0(4) . .
O1 Cl1 O4 108.4(3) . .
O4' Cl1 O2 66(4) . .
O3' Cl1 O2 48(4) . .
O2' Cl1 O2 145(4) . .
O3 Cl1 O2 108.3(4) . .
O1 Cl1 O2 105.7(3) . .
O4 Cl1 O2 108.4(4) . .
Cl2 Cl2 O7 83(5) 2_656 2_656
Cl2 Cl2 O8 106(8) 2_656 .
O7 Cl2 O8 30(8) 2_656 .
Cl2 Cl2 O7 51(5) 2_656 .
O7 Cl2 O7 81(7) 2_656 .
O8 Cl2 O7 110(10) . .
Cl2 Cl2 O5 146(4) 2_656 .
O7 Cl2 O5 124(7) 2_656 .
O8 Cl2 O5 107(9) . .
O7 Cl2 O5 108(7) . .
Cl2 Cl2 O6 69(10) 2_656 .
O7 Cl2 O6 130(10) 2_656 .
O8 Cl2 O6 123(5) . .
O7 Cl2 O6 108(10) . .
O5 Cl2 O6 101(10) . .
Cl2 Cl2 O8 43(5) 2_656 2_656
O7 Cl2 O8 93(3) 2_656 2_656
O8 Cl2 O8 123(9) . 2_656
O7 Cl2 O8 15(5) . 2_656
O5 Cl2 O8 108(6) . 2_656
O6 Cl2 O8 93(10) . 2_656
O6' Cl2' O5' 108(7) . .
O6' Cl2' O8' 114(10) . .
O5' Cl2' O8' 108(6) . .
O6' Cl2' O7' 111(10) . .
O5' Cl2' O7' 106(5) . .
O8' Cl2' O7' 108(9) . .
C27 N1 N5 106.3(3) . .
C27 N1 Cu1 141.7(3) . .
N5 N1 Cu1 108.9(2) . .
C14 N2 C18 118.5(3) . .
C14 N2 Cu1 128.1(2) . .
C18 N2 Cu1 113.4(3) . .
C26 N3 N6 105.9(3) . .
C26 N3 Cu1 142.5(3) . .
N6 N3 Cu1 110.5(2) . .
C23 N4 C19 118.4(3) . .
C23 N4 Cu1 113.8(2) . .
C19 N4 Cu1 127.8(2) . .
C29 N5 N1 110.9(4) . .
C29 N5 C18 130.7(4) . .
N1 N5 C18 118.4(3) . .
C24 N6 N3 110.8(3) . .
C24 N6 C23 130.3(3) . .
N3 N6 C23 118.9(3) . .
C19 N7 C14 129.8(3) . .
C19 N7 C30 115.0(3) . .
C14 N7 C30 115.2(3) . .
C8 N8 C9 115.5(4) . .
C8 N8 Cu1 118.6(3) . 6_565
C9 N8 Cu1 125.5(3) . 6_565
C1 N9 C5 115.2(5) . .
C6 N10 C3 121.2(3) . .
C6 N10 C11 120.7(4) . .
C3 N10 C11 117.8(3) . .
N14 N13 N14 180.0(6) . 5_656
N13 N14 Cu1 110.3(4) . .
Cl2 O6 Cl2 42(10) . 2_656
O8 O7 Cl2 98(10) 2_656 2_656
O8 O7 Cl2 131(10) 2_656 .
Cl2 O7 Cl2 47(3) 2_656 .
O8 O7 O7 153(10) 2_656 2_656
Cl2 O7 O7 58(7) 2_656 2_656
Cl2 O7 O7 41.4(17) . 2_656
O7 O8 Cl2 52(10) 2_656 .
O7 O8 Cl2 33(10) 2_656 2_656
Cl2 O8 Cl2 31(4) . 2_656
Cl2' O6' Cl2' 126(10) 2_656 .
N9 C1 C2 125.1(5) . .
C1 C2 C3 117.7(5) . .
C4 C3 C2 118.7(4) . .
C4 C3 N10 120.9(4) . .
C2 C3 N10 120.3(4) . .
C3 C4 C5 118.5(5) . .
N9 C5 C4 124.8(5) . .
C7 C6 C10 117.5(4) . .
C7 C6 N10 122.1(4) . .
C10 C6 N10 120.4(4) . .
C6 C7 C8 118.7(4) . .
N8 C8 C7 125.0(4) . .
N8 C9 C10 123.9(4) . .
C9 C10 C6 119.4(4) . .
C13 C11 C12 119.8(4) . .
C13 C11 N10 120.0(4) . .
C12 C11 N10 120.2(4) . .
C31 C12 C11 120.6(4) . .
C32 C13 C11 120.2(4) . .
N2 C14 N7 120.8(3) . .
N2 C14 C15 120.3(4) . .
N7 C14 C15 118.9(4) . .
C16 C15 C14 119.2(4) . .
C15 C16 C17 121.0(4) . .
C18 C17 C16 116.1(4) . .
N2 C18 C17 124.9(4) . .
N2 C18 N5 114.1(3) . .
C17 C18 N5 120.9(4) . .
N4 C19 C20 120.4(3) . .
N4 C19 N7 120.5(3) . .
C20 C19 N7 119.1(4) . .
C21 C20 C19 119.3(4) . .
C22 C21 C20 120.6(4) . .
C21 C22 C23 116.8(4) . .
N4 C23 C22 124.5(4) . .
N4 C23 N6 113.9(3) . .
C22 C23 N6 121.6(3) . .
N6 C24 C25 106.8(4) . .
C24 C25 C26 105.8(4) . .
N3 C26 C25 110.8(4) . .
N1 C27 C28 108.8(5) . .
C29 C28 C27 106.8(5) . .
N5 C29 C28 107.2(4) . .
C32 C30 C31 121.0(4) . .
C32 C30 N7 120.8(4) . .
C31 C30 N7 118.2(4) . .
C12 C31 C30 118.7(4) . .
C13 C32 C30 119.6(4) . .

loop_
_geom_bond_atom_site_label_1
_geom_bond_atom_site_label_2
_geom_bond_distance
_geom_bond_site_symmetry_2
Cu1 N3 1.971(3) .
Cu1 N2 1.972(3) .
Cu1 N4 1.978(3) .
Cu1 N1 1.990(3) .
Cu1 N8 2.433(3) 6_566
Cu1 N14 2.546(5) .
Cl1 O4' 1.40(7) .
Cl1 O3' 1.40(8) .
Cl1 O2' 1.40(8) .
Cl1 O3 1.401(6) .
Cl1 O1 1.412(4) .
Cl1 O4 1.412(5) .
Cl1 O2 1.432(5) .
Cl2 Cl2 1.05(4) 2_656
Cl2 O7 1.11(9) 2_656
Cl2 O8 1.39(11) .
Cl2 O7 1.43(6) .
Cl2 O5 1.44(10) .
Cl2 O6 1.4(11) .
Cl2 O8 1.95(16) 2_656
Cl2' O6' 1.4(7) .
Cl2' O5' 1.41(13) .
Cl2' O8' 1.42(15) .
Cl2' O7' 1.44(4) .
N1 C27 1.341(6) .
N1 N5 1.366(5) .
N2 C14 1.344(5) .
N2 C18 1.348(5) .
N3 C26 1.323(5) .
N3 N6 1.361(4) .
N4 C23 1.341(5) .
N4 C19 1.355(5) .
N5 C29 1.354(5) .
N5 C18 1.406(5) .
N6 C24 1.360(5) .
N6 C23 1.403(5) .
N7 C19 1.403(5) .
N7 C14 1.407(5) .
N7 C30 1.459(5) .
N8 C8 1.324(5) .
N8 C9 1.349(6) .
N8 Cu1 2.433(3) 6_565
N9 C1 1.331(8) .
N9 C5 1.340(8) .
N10 C6 1.403(5) .
N10 C3 1.426(5) .
N10 C11 1.426(5) .
N13 N14 1.262(6) .
N13 N14 1.262(6) 5_656
O6 Cl2 1.4(10) 2_656
O7 O8 0.69(17) 2_656
O7 Cl2 1.11(9) 2_656
O7 O7 1.66(15) 2_656
O8 O7 0.69(17) 2_656
O8 Cl2 1.95(16) 2_656
O6' Cl2' 1.4(7) 2_656
C1 C2 1.386(7) .
C2 C3 1.389(6) .
C3 C4 1.373(6) .
C4 C5 1.376(7) .
C6 C7 1.381(6) .
C6 C10 1.390(6) .
C7 C8 1.389(5) .
C9 C10 1.376(7) .
C11 C13 1.385(6) .
C11 C12 1.389(6) .
C12 C31 1.385(6) .
C13 C32 1.377(6) .
C14 C15 1.414(6) .
C15 C16 1.368(6) .
C16 C17 1.393(7) .
C17 C18 1.371(6) .
C19 C20 1.401(6) .
C20 C21 1.380(6) .
C21 C22 1.378(6) .
C22 C23 1.379(5) .
C24 C25 1.368(6) .
C25 C26 1.396(6) .
C27 C28 1.415(7) .
C28 C29 1.357(8) .
C30 C32 1.386(6) .
C30 C31 1.388(6) .
